data_4028309
loop_
_publ_author_name
'Ming-Chang P. Yeh'
'Chia-Jung Liang'
'Tzu-Lin Huang'
'Hsiao-Ju Hsu'
'Yu-Shuo Tsau'

_publ_section_title
;
 Transition-Metal-Free Carbofluorination of TBS-Protected
 Nitrogen-Containing Cyclic Enynols: Synthesis of Fluorinated Azabicycles
;
_journal_name_full 'Journal of Organic Chemistry'
_journal_page_first 5521
_journal_page_last 5529
_journal_paper_doi 10.1021/jo400634c
_journal_volume 78
_journal_year 2013
_chemical_formula_moiety 'C26 H28 F N O4 S'
_chemical_formula_sum 'C26 H28 F N O4 S'
_chemical_formula_weight 469.55
_chemical_name_systematic
;
 ?
;
_space_group_IT_number 15
_symmetry_cell_setting monoclinic
_symmetry_space_group_name_Hall '-C 2yc'
_symmetry_space_group_name_H-M 'C 1 2/c 1'
_atom_sites_solution_hydrogens geom
_atom_sites_solution_primary direct
_atom_sites_solution_secondary difmap
_audit_creation_method SHELXL-97
_cell_angle_alpha 90.00
_cell_angle_beta 127.598(4)
_cell_angle_gamma 90.00
_cell_formula_units_Z 8
_cell_length_a 34.923(6)
_cell_length_b 6.1752(9)
_cell_length_c 27.360(5)
_cell_measurement_reflns_used 0
_cell_measurement_temperature 200(2)
_cell_measurement_theta_max 0
_cell_measurement_theta_min 0
_cell_volume 4674.9(14)
_computing_molecular_graphics 'Ortep-3 for Windows (Farrugia, 1997)'
_computing_publication_material 'WinGX publication routines (Farrugia, 1999)'
_computing_structure_refinement 'SHELXL-97 (Sheldrick, 1997)'
_computing_structure_solution 'SHELXS-86 (Sheldrick, 1986)'
_diffrn_ambient_temperature 200(2)
_diffrn_measured_fraction_theta_full 0.984
_diffrn_measured_fraction_theta_max 0.984
_diffrn_radiation_monochromator graphite
_diffrn_radiation_source 'fine-focus sealed tube'
_diffrn_radiation_type MoK\a
_diffrn_radiation_wavelength 0.71073
_diffrn_reflns_av_R_equivalents 0.1356
_diffrn_reflns_av_sigmaI/netI 0.1664
_diffrn_reflns_limit_h_max 39
_diffrn_reflns_limit_h_min -41
_diffrn_reflns_limit_k_max 5
_diffrn_reflns_limit_k_min -7
_diffrn_reflns_limit_l_max 32
_diffrn_reflns_limit_l_min -32
_diffrn_reflns_number 13793
_diffrn_reflns_theta_full 25.06
_diffrn_reflns_theta_max 25.06
_diffrn_reflns_theta_min 1.88
_exptl_absorpt_coefficient_mu 0.180
_exptl_absorpt_correction_T_max 0.9982
_exptl_absorpt_correction_T_min 0.9498
_exptl_absorpt_correction_type multi-scan
_exptl_crystal_colour colorless
_exptl_crystal_density_diffrn 1.334
_exptl_crystal_description prism
_exptl_crystal_F_000 1984
_exptl_crystal_size_max 0.29
_exptl_crystal_size_mid 0.05
_exptl_crystal_size_min 0.01
_refine_diff_density_max 0.270
_refine_diff_density_min -0.375
_refine_diff_density_rms 0.064
_refine_ls_extinction_method none
_refine_ls_goodness_of_fit_ref 0.932
_refine_ls_hydrogen_treatment constr
_refine_ls_matrix_type full
_refine_ls_number_parameters 298
_refine_ls_number_reflns 4076
_refine_ls_number_restraints 0
_refine_ls_restrained_S_all 0.932
_refine_ls_R_factor_all 0.1841
_refine_ls_R_factor_gt 0.0656
_refine_ls_shift/su_max 0.000
_refine_ls_shift/su_mean 0.000
_refine_ls_structure_factor_coef Fsqd
_refine_ls_weighting_details 'calc w=1/[\s^2^(Fo^2^)+(0.0468P)^2^+0.0000P] where P=(Fo^2^+2Fc^2^)/3'
_refine_ls_weighting_scheme calc
_refine_ls_wR_factor_gt 0.1034
_refine_ls_wR_factor_ref 0.1414
_reflns_number_gt 1790
_reflns_number_total 4076
_reflns_threshold_expression >2sigma(I)
_cod_data_source_file jo400634c_si_006.cif
_cod_data_source_block a14663
_cod_original_cell_volume 4675.0(13)
_cod_original_sg_symbol_H-M 'C 2/c'
_cod_database_code 4028309

loop_
_symmetry_equiv_pos_as_xyz
'x, y, z'
'-x, y, -z+1/2'
'x+1/2, y+1/2, z'
'-x+1/2, y+1/2, -z+1/2'
'-x, -y, -z'
'x, -y, z-1/2'
'-x+1/2, -y+1/2, -z'
'x+1/2, -y+1/2, z-1/2'

loop_
_atom_site_label
_atom_site_type_symbol
_atom_site_fract_x
_atom_site_fract_y
_atom_site_fract_z
_atom_site_U_iso_or_equiv
_atom_site_adp_type
_atom_site_occupancy
_atom_site_symmetry_multiplicity
_atom_site_calc_flag
_atom_site_refinement_flags
C1 C 0.13936(15) 0.0958(7) 0.15371(19) 0.0281(12) Uani 1 1 d .
C2 C 0.16165(15) -0.0313(8) 0.20631(19) 0.0356(12) Uani 1 1 d .
H2 H 0.1511 -0.1758 0.2033 0.043 Uiso 1 1 calc R
C3 C 0.19913(16) 0.0521(8) 0.2629(2) 0.0378(13) Uani 1 1 d .
H3 H 0.2143 -0.0367 0.2986 0.045 Uiso 1 1 calc R
C4 C 0.21500(16) 0.2623(9) 0.2688(2) 0.0360(12) Uani 1 1 d .
C5 C 0.25519(17) 0.3551(9) 0.33061(19) 0.0574(16) Uani 1 1 d .
H5A H 0.2614 0.5049 0.3254 0.086 Uiso 1 1 calc R
H5B H 0.2845 0.2687 0.3488 0.086 Uiso 1 1 calc R
H5C H 0.2459 0.3521 0.3579 0.086 Uiso 1 1 calc R
C6 C 0.19310(16) 0.3852(8) 0.2159(2) 0.0393(13) Uani 1 1 d .
H6 H 0.2043 0.5285 0.2188 0.047 Uiso 1 1 calc R
C7 C 0.15517(16) 0.3050(7) 0.1583(2) 0.0345(13) Uani 1 1 d .
H7 H 0.1403 0.3932 0.1226 0.041 Uiso 1 1 calc R
C8 C 0.02462(15) 0.2782(7) 0.06287(19) 0.0317(12) Uani 1 1 d .
H8A H 0.0011 0.2990 0.0177 0.038 Uiso 1 1 calc R
H8B H 0.0526 0.3746 0.0785 0.038 Uiso 1 1 calc R
C9 C 0.00148(16) 0.3381(7) 0.09233(19) 0.0285(12) Uani 1 1 d .
C10 C -0.04050(16) 0.4409(7) 0.0612(2) 0.0361(13) Uani 1 1 d .
H10 H -0.0567 0.4643 0.0184 0.043 Uiso 1 1 calc R
C11 C -0.06434(17) 0.5230(9) 0.0879(2) 0.0516(14) Uani 1 1 d .
H11A H -0.0936 0.4355 0.0718 0.062 Uiso 1 1 calc R
H11B H -0.0746 0.6748 0.0747 0.062 Uiso 1 1 calc R
C12 C -0.03067(18) 0.5121(10) 0.1579(2) 0.0619(17) Uani 1 1 d .
H12A H -0.0498 0.5233 0.1735 0.074 Uiso 1 1 calc R
H12B H -0.0079 0.6359 0.1746 0.074 Uiso 1 1 calc R
C13 C -0.00219(17) 0.3004(9) 0.1803(2) 0.0530(16) Uani 1 1 d .
H13A H 0.0182 0.2937 0.2259 0.064 Uiso 1 1 calc R
H13B H -0.0249 0.1767 0.1635 0.064 Uiso 1 1 calc R
C14 C 0.02963(15) 0.2827(7) 0.16003(19) 0.0313(12) Uani 1 1 d .
H14 H 0.0569 0.3877 0.1846 0.038 Uiso 1 1 calc R
C15 C 0.05045(15) 0.0563(7) 0.17226(19) 0.0261(11) Uani 1 1 d .
C16 C 0.08205(16) -0.0262(7) 0.22799(19) 0.0296(11) Uani 1 1 d .
C17 C 0.10892(15) 0.0671(7) 0.29035(19) 0.0282(11) Uani 1 1 d .
C18 C 0.12984(15) 0.2716(8) 0.30358(19) 0.0323(12) Uani 1 1 d .
H18 H 0.1259 0.3547 0.2716 0.039 Uiso 1 1 calc R
C19 C 0.15647(15) 0.3562(7) 0.36319(19) 0.0320(12) Uani 1 1 d .
H19 H 0.1699 0.4973 0.3712 0.038 Uiso 1 1 calc R
C20 C 0.16342(15) 0.2356(8) 0.41065(19) 0.0274(11) Uani 1 1 d .
C21 C 0.19271(17) 0.3137(9) 0.4751(2) 0.0358(13) Uani 1 1 d .
C22 C 0.22453(17) 0.6238(8) 0.5401(2) 0.0468(14) Uani 1 1 d .
H22A H 0.2383 0.7648 0.5408 0.056 Uiso 1 1 calc R
H22B H 0.2515 0.5272 0.5705 0.056 Uiso 1 1 calc R
C23 C 0.19162(17) 0.6559(8) 0.5572(2) 0.0531(15) Uani 1 1 d .
H23A H 0.2098 0.7205 0.5984 0.080 Uiso 1 1 calc R
H23B H 0.1785 0.5158 0.5572 0.080 Uiso 1 1 calc R
H23C H 0.1651 0.7524 0.5272 0.080 Uiso 1 1 calc R
C24 C 0.14313(16) 0.0290(9) 0.3974(2) 0.0420(13) Uani 1 1 d .
H24 H 0.1479 -0.0566 0.4296 0.050 Uiso 1 1 calc R
C25 C 0.11631(16) -0.0524(8) 0.33852(19) 0.0366(13) Uani 1 1 d .
H25 H 0.1025 -0.1928 0.3305 0.044 Uiso 1 1 calc R
C26 C 0.03129(16) -0.0703(7) 0.11388(17) 0.0336(12) Uani 1 1 d .
H26A H 0.0470 -0.2143 0.1248 0.040 Uiso 1 1 calc R
H26B H -0.0040 -0.0923 0.0900 0.040 Uiso 1 1 calc R
N1 N 0.04124(12) 0.0487(6) 0.07626(14) 0.0274(9) Uani 1 1 d .
O1 O 0.08552(10) 0.1090(5) 0.03425(12) 0.0421(9) Uani 1 1 d .
O2 O 0.09422(10) -0.2417(5) 0.08623(13) 0.0445(9) Uani 1 1 d .
O3 O 0.20904(12) 0.1976(6) 0.51922(14) 0.0516(10) Uani 1 1 d .
O4 O 0.19817(10) 0.5289(6) 0.47879(13) 0.0408(9) Uani 1 1 d .
F1 F 0.09392(9) -0.2435(4) 0.23231(11) 0.0457(8) Uani 1 1 d .
S1 S 0.08943(4) -0.0083(2) 0.08242(5) 0.0357(3) Uani 1 1 d .

loop_
_atom_site_aniso_label
_atom_site_aniso_U_11
_atom_site_aniso_U_22
_atom_site_aniso_U_33
_atom_site_aniso_U_23
_atom_site_aniso_U_13
_atom_site_aniso_U_12
C1 0.030(3) 0.023(3) 0.027(3) -0.003(2) 0.015(2) 0.002(2)
C2 0.033(3) 0.029(3) 0.039(3) 0.005(3) 0.019(3) 0.007(3)
C3 0.032(3) 0.039(4) 0.031(3) 0.004(3) 0.014(3) 0.002(3)
C4 0.033(3) 0.043(3) 0.031(3) -0.008(3) 0.020(3) 0.000(3)
C5 0.058(4) 0.069(4) 0.041(3) -0.018(3) 0.028(3) -0.020(3)
C6 0.034(3) 0.035(3) 0.052(3) -0.009(3) 0.028(3) -0.007(3)
C7 0.034(3) 0.029(3) 0.042(3) 0.007(3) 0.024(3) 0.009(2)
C8 0.038(3) 0.025(3) 0.030(3) 0.002(2) 0.020(3) 0.003(2)
C9 0.031(3) 0.028(3) 0.025(3) 0.001(2) 0.016(3) -0.002(2)
C10 0.034(3) 0.037(3) 0.032(3) 0.008(3) 0.017(3) 0.005(3)
C11 0.040(3) 0.062(4) 0.056(3) 0.013(3) 0.030(3) 0.012(3)
C12 0.058(4) 0.083(5) 0.055(4) 0.013(4) 0.039(3) 0.033(4)
C13 0.058(4) 0.070(4) 0.049(3) 0.020(3) 0.042(3) 0.024(3)
C14 0.028(3) 0.032(3) 0.028(3) 0.000(2) 0.014(2) 0.001(2)
C15 0.029(3) 0.023(3) 0.023(3) -0.001(2) 0.015(2) -0.003(2)
C16 0.042(3) 0.016(3) 0.029(3) -0.001(3) 0.021(3) -0.001(2)
C17 0.030(3) 0.020(3) 0.031(3) 0.001(2) 0.017(2) 0.002(2)
C18 0.038(3) 0.033(3) 0.025(3) 0.004(2) 0.018(3) 0.005(3)
C19 0.035(3) 0.028(3) 0.032(3) -0.001(2) 0.020(3) -0.001(2)
C20 0.028(3) 0.028(3) 0.026(3) -0.005(2) 0.016(2) 0.000(2)
C21 0.033(3) 0.045(4) 0.031(3) -0.007(3) 0.021(3) 0.000(3)
C22 0.045(3) 0.055(4) 0.030(3) -0.015(3) 0.017(3) -0.007(3)
C23 0.061(4) 0.055(4) 0.039(3) -0.012(3) 0.028(3) 0.001(3)
C24 0.049(3) 0.046(4) 0.028(3) 0.002(3) 0.022(3) 0.000(3)
C25 0.048(3) 0.026(3) 0.035(3) 0.002(3) 0.025(3) -0.005(2)
C26 0.042(3) 0.029(3) 0.031(3) -0.001(2) 0.023(3) -0.002(2)
N1 0.033(2) 0.024(2) 0.028(2) 0.0022(19) 0.0200(19) 0.0033(18)
O1 0.050(2) 0.052(2) 0.0299(18) 0.0087(17) 0.0269(18) 0.0092(18)
O2 0.055(2) 0.022(2) 0.045(2) -0.0013(18) 0.0239(19) 0.0089(18)
O3 0.066(3) 0.046(3) 0.0275(19) 0.0032(19) 0.021(2) 0.004(2)
O4 0.049(2) 0.039(2) 0.0321(19) -0.0074(18) 0.0235(18) -0.0033(18)
F1 0.0673(19) 0.0204(16) 0.0380(15) 0.0011(14) 0.0263(15) -0.0011(15)
S1 0.0407(8) 0.0330(8) 0.0297(7) -0.0021(7) 0.0196(6) 0.0039(7)

loop_
_atom_type_symbol
_atom_type_description
_atom_type_scat_dispersion_real
_atom_type_scat_dispersion_imag
_atom_type_scat_source
C C 0.0033 0.0016 'International Tables Vol C Tables 4.2.6.8 and 6.1.1.4'
H H 0.0000 0.0000 'International Tables Vol C Tables 4.2.6.8 and 6.1.1.4'
N N 0.0061 0.0033 'International Tables Vol C Tables 4.2.6.8 and 6.1.1.4'
O O 0.0106 0.0060 'International Tables Vol C Tables 4.2.6.8 and 6.1.1.4'
F F 0.0171 0.0103 'International Tables Vol C Tables 4.2.6.8 and 6.1.1.4'
S S 0.1246 0.1234 'International Tables Vol C Tables 4.2.6.8 and 6.1.1.4'

loop_
_geom_angle_atom_site_label_1
_geom_angle_atom_site_label_2
_geom_angle_atom_site_label_3
_geom_angle
C7 C1 C2 119.7(4)
C7 C1 S1 120.8(4)
C2 C1 S1 119.4(4)
C3 C2 C1 120.1(5)
C3 C2 H2 120.0
C1 C2 H2 120.0
C2 C3 C4 121.3(5)
C2 C3 H3 119.4
C4 C3 H3 119.4
C3 C4 C6 117.9(5)
C3 C4 C5 121.4(5)
C6 C4 C5 120.7(5)
C4 C5 H5A 109.5
C4 C5 H5B 109.5
H5A C5 H5B 109.5
C4 C5 H5C 109.5
H5A C5 H5C 109.5
H5B C5 H5C 109.5
C4 C6 C7 121.8(5)
C4 C6 H6 119.1
C7 C6 H6 119.1
C1 C7 C6 119.2(4)
C1 C7 H7 120.4
C6 C7 H7 120.4
N1 C8 C9 111.1(4)
N1 C8 H8A 109.4
C9 C8 H8A 109.4
N1 C8 H8B 109.4
C9 C8 H8B 109.4
H8A C8 H8B 108.0
C10 C9 C8 121.5(4)
C10 C9 C14 122.2(4)
C8 C9 C14 116.3(4)
C9 C10 C11 125.3(4)
C9 C10 H10 117.4
C11 C10 H10 117.4
C10 C11 C12 111.6(4)
C10 C11 H11A 109.3
C12 C11 H11A 109.3
C10 C11 H11B 109.3
C12 C11 H11B 109.3
H11A C11 H11B 108.0
C11 C12 C13 110.9(4)
C11 C12 H12A 109.5
C13 C12 H12A 109.5
C11 C12 H12B 109.5
C13 C12 H12B 109.5
H12A C12 H12B 108.0
C14 C13 C12 111.0(4)
C14 C13 H13A 109.4
C12 C13 H13A 109.4
C14 C13 H13B 109.4
C12 C13 H13B 109.4
H13A C13 H13B 108.0
C9 C14 C13 110.9(4)
C9 C14 C15 110.1(4)
C13 C14 C15 110.2(4)
C9 C14 H14 108.5
C13 C14 H14 108.5
C15 C14 H14 108.5
C16 C15 C26 122.4(4)
C16 C15 C14 124.1(4)
C26 C15 C14 113.5(4)
C15 C16 F1 117.8(4)
C15 C16 C17 132.7(4)
F1 C16 C17 109.5(4)
C18 C17 C25 118.1(4)
C18 C17 C16 121.2(4)
C25 C17 C16 120.6(4)
C19 C18 C17 120.9(4)
C19 C18 H18 119.6
C17 C18 H18 119.6
C20 C19 C18 120.4(4)
C20 C19 H19 119.8
C18 C19 H19 119.8
C19 C20 C24 118.5(4)
C19 C20 C21 122.7(4)
C24 C20 C21 118.7(4)
O3 C21 O4 123.7(4)
O3 C21 C20 124.1(5)
O4 C21 C20 112.2(4)
O4 C22 C23 110.3(4)
O4 C22 H22A 109.6
C23 C22 H22A 109.6
O4 C22 H22B 109.6
C23 C22 H22B 109.6
H22A C22 H22B 108.1
C22 C23 H23A 109.5
C22 C23 H23B 109.5
H23A C23 H23B 109.5
C22 C23 H23C 109.5
H23A C23 H23C 109.5
H23B C23 H23C 109.5
C25 C24 C20 120.9(4)
C25 C24 H24 119.5
C20 C24 H24 119.5
C24 C25 C17 121.2(4)
C24 C25 H25 119.4
C17 C25 H25 119.4
N1 C26 C15 109.8(3)
N1 C26 H26A 109.7
C15 C26 H26A 109.7
N1 C26 H26B 109.7
C15 C26 H26B 109.7
H26A C26 H26B 108.2
C26 N1 C8 115.1(3)
C26 N1 S1 119.5(3)
C8 N1 S1 117.1(3)
C21 O4 C22 116.6(4)
O1 S1 O2 120.72(19)
O1 S1 N1 106.46(18)
O2 S1 N1 106.85(19)
O1 S1 C1 107.9(2)
O2 S1 C1 106.9(2)
N1 S1 C1 107.37(19)

loop_
_geom_bond_atom_site_label_1
_geom_bond_atom_site_label_2
_geom_bond_distance
C1 C7 1.380(6)
C1 C2 1.388(5)
C1 S1 1.763(4)
C2 C3 1.380(5)
C2 H2 0.9500
C3 C4 1.382(6)
C3 H3 0.9500
C4 C6 1.380(6)
C4 C5 1.504(5)
C5 H5A 0.9800
C5 H5B 0.9800
C5 H5C 0.9800
C6 C7 1.391(5)
C6 H6 0.9500
C7 H7 0.9500
C8 N1 1.490(5)
C8 C9 1.494(5)
C8 H8A 0.9900
C8 H8B 0.9900
C9 C10 1.325(5)
C9 C14 1.514(5)
C10 C11 1.492(6)
C10 H10 0.9500
C11 C12 1.520(5)
C11 H11A 0.9900
C11 H11B 0.9900
C12 C13 1.527(6)
C12 H12A 0.9900
C12 H12B 0.9900
C13 C14 1.519(6)
C13 H13A 0.9900
C13 H13B 0.9900
C14 C15 1.516(6)
C14 H14 1.0000
C15 C16 1.323(5)
C15 C26 1.518(5)
C16 F1 1.388(5)
C16 C17 1.473(5)
C17 C18 1.392(6)
C17 C25 1.390(5)
C18 C19 1.395(5)
C18 H18 0.9500
C19 C20 1.384(5)
C19 H19 0.9500
C20 C24 1.396(6)
C20 C21 1.478(6)
C21 O3 1.208(5)
C21 O4 1.338(6)
C22 O4 1.456(5)
C22 C23 1.496(6)
C22 H22A 0.9900
C22 H22B 0.9900
C23 H23A 0.9800
C23 H23B 0.9800
C23 H23C 0.9800
C24 C25 1.373(5)
C24 H24 0.9500
C25 H25 0.9500
C26 N1 1.469(5)
C26 H26A 0.9900
C26 H26B 0.9900
N1 S1 1.624(3)
O1 S1 1.435(3)
O2 S1 1.447(3)
